data_1508471
loop_
_publ_author_name
'Froschauer, Carmen'
'Kahlenberg, Volker'
'Laus, Gerhard'
'Schottenberger, Herwig'

_publ_section_title
;
 Halogen Interactions in 2,4,5-Tribromoimidazolium Salts
;
_journal_issue 3
_journal_name_full Crystals
_journal_page_first 1017
_journal_page_last 1033
_journal_paper_doi 10.3390/cryst2031017
_journal_volume 2
_journal_year 2012
_chemical_formula_moiety 'C8 H10 Br3 N2, F6 P'
_chemical_formula_sum 'C8 H10 Br3 F6 N2 P'
_chemical_formula_weight 518.88
_chemical_name_systematic
;
 ?
;
_space_group_IT_number 14
_symmetry_cell_setting monoclinic
_symmetry_space_group_name_Hall '-P 2yn'
_symmetry_space_group_name_H-M 'P 1 21/n 1'
_atom_sites_solution_hydrogens geom
_atom_sites_solution_primary direct
_atom_sites_solution_secondary difmap
_audit_conform_dict_location ftp://ftp.iucr.org/pub/cif_core.dic
_audit_conform_dict_name cif_core.dic
_audit_conform_dict_version 2.4
_audit_creation_date 2010-12-20T19:27:06-00:00
_audit_creation_method 'WinGX routine CIF_UPDATE'
_cell_angle_alpha 90
_cell_angle_beta 90.198(3)
_cell_angle_gamma 90
_cell_formula_units_Z 4
_cell_length_a 7.5434(3)
_cell_length_b 15.5493(7)
_cell_length_c 12.7552(4)
_cell_measurement_reflns_used 3348
_cell_measurement_temperature 173(2)
_cell_measurement_theta_max 28.3983
_cell_measurement_theta_min 2.9954
_cell_volume 1496.11(10)
_computing_cell_refinement
;
        CrysAlisPro, Oxford Diffraction Ltd.,
        Version 1.171.34.44 (release 25-10-2010 CrysAlis171 .NET)
        (compiled Oct 25 2010,18:11:34)
;
_computing_data_collection
;
        CrysAlisPro, Oxford Diffraction Ltd.,
        Version 1.171.34.44 (release 25-10-2010 CrysAlis171 .NET)
        (compiled Oct 25 2010,18:11:34)
;
_computing_data_reduction
;
        CrysAlisPro, Oxford Diffraction Ltd.,
        Version 1.171.34.44 (release 25-10-2010 CrysAlis171 .NET)
        (compiled Oct 25 2010,18:11:34)
;
_computing_structure_refinement 'SHELXL-97 (Sheldrick, 1997)'
_computing_structure_solution 'SIR2002 (Burla et al., 2003)'
_diffrn_ambient_temperature 173(2)
_diffrn_detector_area_resol_mean 10.3575
_diffrn_measured_fraction_theta_full 0.995
_diffrn_measured_fraction_theta_max 0.995
_diffrn_measurement_device_type 'Xcalibur, Ruby, Gemini ultra'
_diffrn_measurement_method '\w scans'
_diffrn_orient_matrix_UB_11 -0.0415591
_diffrn_orient_matrix_UB_12 -0.0256753
_diffrn_orient_matrix_UB_13 0.0387494
_diffrn_orient_matrix_UB_21 0.0049761
_diffrn_orient_matrix_UB_22 -0.0362198
_diffrn_orient_matrix_UB_23 -0.0337125
_diffrn_orient_matrix_UB_31 0.0841716
_diffrn_orient_matrix_UB_32 -0.0105545
_diffrn_orient_matrix_UB_33 0.0212971
_diffrn_radiation_monochromator graphite
_diffrn_radiation_type MoK\a
_diffrn_radiation_wavelength 0.71073
_diffrn_reflns_av_R_equivalents 0.0662
_diffrn_reflns_av_unetI/netI 0.0693
_diffrn_reflns_limit_h_max 8
_diffrn_reflns_limit_h_min -9
_diffrn_reflns_limit_k_max 15
_diffrn_reflns_limit_k_min -18
_diffrn_reflns_limit_l_max 15
_diffrn_reflns_limit_l_min -15
_diffrn_reflns_number 9203
_diffrn_reflns_theta_full 25.34
_diffrn_reflns_theta_max 25.34
_diffrn_reflns_theta_min 3
_exptl_absorpt_coefficient_mu 8.25
_exptl_absorpt_correction_T_max 1
_exptl_absorpt_correction_T_min 0.44481
_exptl_absorpt_correction_type multi-scan
_exptl_absorpt_process_details
;
        CrysAlisPro, Oxford Diffraction Ltd.,
        Version 1.171.34.44 (release 25-10-2010 CrysAlis171 .NET)
        (compiled Oct 25 2010,18:11:34)
        Empirical absorption correction using spherical harmonics,
 implemented in SCALE3 ABSPACK scaling algorithm.
;
_exptl_crystal_colour colourless
_exptl_crystal_density_diffrn 2.304
_exptl_crystal_density_method 'not measured'
_exptl_crystal_description 'thin plate'
_exptl_crystal_F_000 984
_exptl_crystal_size_max 0.32
_exptl_crystal_size_mid 0.2
_exptl_crystal_size_min 0.02
_refine_diff_density_max 1.264
_refine_diff_density_min -0.882
_refine_diff_density_rms 0.182
_refine_ls_extinction_method none
_refine_ls_goodness_of_fit_ref 1.037
_refine_ls_hydrogen_treatment mixed
_refine_ls_matrix_type full
_refine_ls_number_parameters 188
_refine_ls_number_reflns 2715
_refine_ls_number_restraints 15
_refine_ls_restrained_S_all 1.038
_refine_ls_R_factor_all 0.0805
_refine_ls_R_factor_gt 0.0548
_refine_ls_shift/su_max 0
_refine_ls_shift/su_mean 0
_refine_ls_structure_factor_coef Fsqd
_refine_ls_weighting_details 'calc w=1/[\s^2^(Fo^2^)+(0.0545P)^2^+8.7924P] where P=(Fo^2^+2Fc^2^)/3'
_refine_ls_weighting_scheme calc
_refine_ls_wR_factor_gt 0.1206
_refine_ls_wR_factor_ref 0.1378
_reflns_number_gt 2078
_reflns_number_total 2715
_reflns_threshold_expression >2sigma(I)
_cod_data_source_file C8H10Br3F6N2P_P21_n_CCDC881951_crystals-02-01017-s001_DC206.cif
_cod_data_source_block cf230_1_chateigner_1508471
_cod_database_code 1508471

loop_
_symmetry_equiv_pos_as_xyz
'x, y, z'
'-x+1/2, y+1/2, -z+1/2'
'-x, -y, -z'
'x-1/2, -y-1/2, z-1/2'

loop_
_atom_site_label
_atom_site_type_symbol
_atom_site_fract_x
_atom_site_fract_y
_atom_site_fract_z
_atom_site_U_iso_or_equiv
_atom_site_adp_type
_atom_site_occupancy
_atom_site_symmetry_multiplicity
_atom_site_calc_flag
_atom_site_refinement_flags
P P 0.0422(3) 0.12217(15) 0.72107(16) 0.0272(5) Uani 1 1 d D
F1A F 0.2449(13) 0.1021(8) 0.6944(8) 0.041(3) Uiso 0.5 1 d PD
F1B F 0.2108(16) 0.0635(9) 0.7046(10) 0.059(4) Uiso 0.5 1 d PD
F2 F -0.1451(7) 0.1629(5) 0.7439(4) 0.074(2) Uani 1 1 d D
F3A F 0.030(2) 0.0373(8) 0.7862(10) 0.066(4) Uiso 0.5 1 d PD
F3B F -0.0518(18) 0.0403(8) 0.7748(10) 0.055(4) Uiso 0.5 1 d PD
F4A F 0.1339(16) 0.2040(7) 0.6748(9) 0.046(3) Uiso 0.5 1 d PD
F4B F 0.0594(16) 0.2085(7) 0.6504(8) 0.044(3) Uiso 0.5 1 d PD
F5 F -0.0231(9) 0.0852(5) 0.6133(4) 0.072(2) Uani 1 1 d D
F6 F 0.1066(8) 0.1613(5) 0.8286(4) 0.075(2) Uani 1 1 d D
Br3 Br 1.08880(10) 0.31134(6) 1.07260(7) 0.0320(3) Uani 1 1 d .
Br2 Br 0.89436(10) 0.09608(5) 1.05804(6) 0.0274(2) Uani 1 1 d .
Br1 Br 0.45719(12) 0.32736(7) 0.83390(7) 0.0424(3) Uani 1 1 d .
C4 C 0.7999(11) 0.4250(5) 0.9366(6) 0.0289(19) Uani 1 1 d .
H4B H 0.6836 0.4515 0.9206 0.035 Uiso 1 1 calc R
H4A H 0.8432 0.4498 1.0035 0.035 Uiso 1 1 calc R
C2 C 0.8175(9) 0.1970(5) 0.9976(6) 0.0196(16) Uani 1 1 d .
C8 C 0.4113(11) 0.1125(6) 0.9925(8) 0.047(3) Uani 1 1 d .
H8C H 0.4725 0.1023 1.0593 0.07 Uiso 1 1 calc R
H8A H 0.3422 0.0614 0.9735 0.07 Uiso 1 1 calc R
H8B H 0.3317 0.1619 0.9995 0.07 Uiso 1 1 calc R
N1 N 0.7759(8) 0.3312(4) 0.9499(4) 0.0201(14) Uani 1 1 d .
C3 C 0.8850(9) 0.2750(5) 1.0039(6) 0.0217(17) Uani 1 1 d .
N2 N 0.6636(8) 0.2021(4) 0.9371(4) 0.0213(14) Uani 1 1 d .
C5 C 0.9256(13) 0.4472(6) 0.8525(8) 0.039(2) Uani 1 1 d D
H5 H 0.950(12) 0.502(2) 0.841(7) 0.047 Uiso 1 1 d D
C7 C 0.5462(11) 0.1305(6) 0.9080(7) 0.032(2) Uani 1 1 d .
H7B H 0.6182 0.0783 0.8958 0.039 Uiso 1 1 calc R
H7A H 0.4838 0.1447 0.8418 0.039 Uiso 1 1 calc R
C1 C 0.6428(10) 0.2838(5) 0.9116(5) 0.0230(17) Uani 1 1 d .
C6 C 1.0142(17) 0.3953(9) 0.7947(10) 0.062(3) Uani 1 1 d D
H6A H 1.089(12) 0.414(7) 0.746(6) 0.075 Uiso 1 1 d D
H6B H 0.987(16) 0.340(2) 0.802(9) 0.075 Uiso 1 1 d D

loop_
_atom_site_aniso_label
_atom_site_aniso_U_11
_atom_site_aniso_U_22
_atom_site_aniso_U_33
_atom_site_aniso_U_23
_atom_site_aniso_U_13
_atom_site_aniso_U_12
P 0.0195(10) 0.0363(13) 0.0258(11) -0.0001(10) 0.0032(9) 0.0005(9)
F2 0.030(3) 0.150(7) 0.043(3) 0.022(4) 0.007(3) 0.034(4)
F5 0.079(5) 0.098(6) 0.038(3) -0.017(3) -0.003(3) -0.025(4)
F6 0.049(4) 0.128(7) 0.046(3) -0.038(4) 0.002(3) -0.011(4)
Br3 0.0191(4) 0.0303(5) 0.0467(5) -0.0076(4) -0.0048(4) -0.0014(3)
Br2 0.0235(4) 0.0241(5) 0.0345(5) 0.0011(4) 0.0018(3) 0.0022(3)
Br1 0.0354(5) 0.0477(6) 0.0439(5) 0.0111(4) -0.0147(4) 0.0011(4)
C4 0.030(4) 0.021(5) 0.035(4) -0.003(4) 0.003(4) 0.000(4)
C2 0.015(4) 0.021(4) 0.022(4) 0.001(3) 0.006(3) -0.001(3)
C8 0.016(4) 0.039(6) 0.085(8) 0.017(6) 0.002(5) -0.006(4)
N1 0.018(3) 0.021(4) 0.022(3) -0.001(3) 0.005(3) 0.001(3)
C3 0.009(3) 0.029(5) 0.027(4) -0.007(4) 0.007(3) 0.001(3)
N2 0.020(3) 0.024(4) 0.020(3) 0.001(3) 0.003(3) 0.000(3)
C5 0.045(6) 0.025(5) 0.046(5) 0.001(5) 0.010(5) 0.003(4)
C7 0.030(5) 0.028(5) 0.040(5) 0.000(4) -0.002(4) -0.007(4)
C1 0.020(4) 0.033(5) 0.016(4) 0.003(3) 0.000(3) -0.002(3)
C6 0.065(8) 0.065(9) 0.058(7) 0.007(7) 0.005(6) -0.018(7)

loop_
_atom_type_symbol
_atom_type_description
_atom_type_scat_dispersion_real
_atom_type_scat_dispersion_imag
_atom_type_scat_source
C C 0.0033 0.0016 'International Tables Vol C Tables 4.2.6.8 and 6.1.1.4'
H H 0 0 'International Tables Vol C Tables 4.2.6.8 and 6.1.1.4'
N N 0.0061 0.0033 'International Tables Vol C Tables 4.2.6.8 and 6.1.1.4'
F F 0.0171 0.0103 'International Tables Vol C Tables 4.2.6.8 and 6.1.1.4'
P P 0.1023 0.0942 'International Tables Vol C Tables 4.2.6.8 and 6.1.1.4'
Br Br -0.2901 2.4595 'International Tables Vol C Tables 4.2.6.8 and 6.1.1.4'

loop_
_geom_angle_atom_site_label_1
_geom_angle_atom_site_label_2
_geom_angle_atom_site_label_3
_geom_angle
F3A P F4A 156.1(8)
F3A P F5 97.9(6)
F4A P F5 96.1(5)
F3A P F6 83.2(6)
F4A P F6 83.1(5)
F5 P F6 178.8(5)
F3A P F2 100.8(6)
F4A P F2 98.1(5)
F5 P F2 91.7(4)
F6 P F2 87.6(3)
F3A P F1B 68.4(8)
F4A P F1B 93.6(7)
F5 P F1B 85.5(6)
F6 P F1B 95.3(5)
F2 P F1B 168.3(6)
F3A P F1A 90.4(7)
F4A P F1A 69.8(6)
F5 P F1A 92.3(5)
F6 P F1A 88.2(5)
F2 P F1A 167.5(6)
F4A P F3B 176.9(6)
F5 P F3B 86.9(5)
F6 P F3B 94.0(5)
F2 P F3B 81.0(6)
F1B P F3B 87.5(7)
F1A P F3B 111.0(7)
F3A P F4B 177.9(7)
F5 P F4B 80.9(5)
F6 P F4B 98.0(5)
F2 P F4B 81.0(5)
F1B P F4B 109.8(7)
F1A P F4B 88.0(6)
F3B P F4B 157.9(7)
F1B F1A P 76.4(14)
F1A F1B P 79.5(14)
F1A F1B F3A 128.5(18)
P F1B F3A 55.3(6)
F3B F3A P 82.9(17)
F3B F3A F1B 127(2)
P F3A F1B 56.3(6)
F3A F3B P 74.1(16)
F4B F4A P 83.3(15)
F4A F4B P 73.4(14)
C5 C4 N1 113.1(7)
C5 C4 H4B 108.9
N1 C4 H4B 108.9
C5 C4 H4A 108.9
N1 C4 H4A 108.9
H4B C4 H4A 107.8
C3 C2 N2 107.6(7)
C3 C2 Br2 129.6(6)
N2 C2 Br2 122.8(5)
C7 C8 H8C 109.5
C7 C8 H8A 109.5
H8C C8 H8A 109.5
C7 C8 H8B 109.5
H8C C8 H8B 109.5
H8A C8 H8B 109.5
C1 N1 C3 106.2(6)
C1 N1 C4 126.4(6)
C3 N1 C4 127.4(6)
C2 C3 N1 108.7(6)
C2 C3 Br3 129.0(6)
N1 C3 Br3 122.3(6)
C1 N2 C2 106.8(6)
C1 N2 C7 126.6(7)
C2 N2 C7 126.6(7)
C6 C5 C4 127.5(10)
C6 C5 H5 114(6)
C4 C5 H5 118(6)
N2 C7 C8 111.6(7)
N2 C7 H7B 109.3
C8 C7 H7B 109.3
N2 C7 H7A 109.3
C8 C7 H7A 109.3
H7B C7 H7A 108
N2 C1 N1 110.6(6)
N2 C1 Br1 125.2(6)
N1 C1 Br1 124.2(6)
C5 C6 H6A 122(8)
C5 C6 H6B 116(8)
H6A C6 H6B 122(10)

loop_
_geom_bond_atom_site_label_1
_geom_bond_atom_site_label_2
_geom_bond_distance
P F3A 1.562(12)
P F4A 1.565(10)
P F5 1.568(6)
P F6 1.576(6)
P F2 1.577(6)
P F1B 1.580(11)
P F1A 1.598(10)
P F3B 1.612(11)
P F4B 1.622(10)
F1A F1B 0.666(12)
F1B F3A 1.766(19)
F3A F3B 0.635(13)
F4A F4B 0.645(11)
Br3 C3 1.855(7)
Br2 C2 1.842(8)
Br1 C1 1.842(7)
C4 C5 1.475(12)
C4 N1 1.480(10)
C4 H4B 0.99
C4 H4A 0.99
C2 C3 1.318(11)
C2 N2 1.394(9)
C8 C7 1.511(12)
C8 H8C 0.98
C8 H8A 0.98
C8 H8B 0.98
N1 C1 1.337(10)
N1 C3 1.383(10)
N2 C1 1.320(10)
N2 C7 1.470(10)
C5 C6 1.282(16)
C5 H5 0.89(2)
C7 H7B 0.99
C7 H7A 0.99
C6 H6A 0.89(2)
C6 H6B 0.89(2)

loop_
_geom_torsion_atom_site_label_1
_geom_torsion_atom_site_label_2
_geom_torsion_atom_site_label_3
_geom_torsion_atom_site_label_4
_geom_torsion
F3A P F1A F1B 24.1(17)
F4A P F1A F1B -169.4(19)
F5 P F1A F1B -73.8(17)
F6 P F1A F1B 107.3(17)
F2 P F1A F1B 177.5(16)
F3B P F1A F1B 13.8(19)
F4B P F1A F1B -154.6(17)
P F1A F1B F3A -27.5(18)
F3A P F1B F1A -153.9(19)
F4A P F1B F1A 9.9(18)
F5 P F1B F1A 105.8(17)
F6 P F1B F1A -73.4(17)
F2 P F1B F1A -177.4(17)
F3B P F1B F1A -167.2(17)
F4B P F1B F1A 27.1(19)
F4A P F1B F3A 163.9(8)
F5 P F1B F3A -100.3(7)
F6 P F1B F3A 80.5(7)
F2 P F1B F3A -23(3)
F1A P F1B F3A 153.9(19)
F3B P F1B F3A -13.2(8)
F4B P F1B F3A -179.0(7)
F4A P F3A F3B 172.6(16)
F5 P F3A F3B -62(2)
F6 P F3A F3B 117(2)
F2 P F3A F3B 31(2)
F1B P F3A F3B -144(2)
F1A P F3A F3B -155(2)
F4A P F3A F1B -43.3(18)
F5 P F3A F1B 82.0(6)
F6 P F3A F1B -98.5(6)
F2 P F3A F1B 175.3(6)
F1A P F3A F1B -10.4(7)
F3B P F3A F1B 144(2)
F1A F1B F3A F3B 80(4)
P F1B F3A F3B 47(3)
F1A F1B F3A P 34(2)
F1B F3A F3B P -37.5(19)
F5 P F3B F3A 119(2)
F6 P F3B F3A -62(2)
F2 P F3B F3A -149(2)
F1B P F3B F3A 33(2)
F1A P F3B F3A 27(2)
F4B P F3B F3A 175.1(17)
F3A P F4A F4B 175.1(17)
F5 P F4A F4B 49.5(17)
F6 P F4A F4B -129.6(17)
F2 P F4A F4B -43.1(17)
F1B P F4A F4B 135.4(17)
F1A P F4A F4B 139.7(18)
F5 P F4B F4A -130.0(17)
F6 P F4B F4A 50.5(17)
F2 P F4B F4A 136.8(17)
F1B P F4B F4A -48.1(18)
F1A P F4B F4A -37.4(17)
F3B P F4B F4A 172.6(17)
C5 C4 N1 C1 -98.8(9)
C5 C4 N1 C3 81.3(9)
N2 C2 C3 N1 0.9(8)
Br2 C2 C3 N1 -176.7(5)
N2 C2 C3 Br3 -179.8(5)
Br2 C2 C3 Br3 2.6(11)
C1 N1 C3 C2 -0.1(8)
C4 N1 C3 C2 179.8(7)
C1 N1 C3 Br3 -179.5(5)
C4 N1 C3 Br3 0.5(10)
C3 C2 N2 C1 -1.4(8)
Br2 C2 N2 C1 176.4(5)
C3 C2 N2 C7 179.0(7)
Br2 C2 N2 C7 -3.1(10)
N1 C4 C5 C6 -1.7(15)
C1 N2 C7 C8 -94.3(9)
C2 N2 C7 C8 85.1(9)
C2 N2 C1 N1 1.4(8)
C7 N2 C1 N1 -179.1(6)
C2 N2 C1 Br1 -178.7(5)
C7 N2 C1 Br1 0.9(11)
C3 N1 C1 N2 -0.8(8)
C4 N1 C1 N2 179.2(6)
C3 N1 C1 Br1 179.2(5)
C4 N1 C1 Br1 -0.7(10)
